data_7052437
loop_
_publ_author_name
'Luminita Toma'
'Rodrigue Lescou\"ezec'
'Jacqueline Vaissermann'
'Patrick Herson'
'Val\'erie Marvaud'
'Francesc Lloret'
'Miguel Julve'

_publ_section_title
;
 [CrIII(L)(CN)4]-: a new building block in designing cyanide-bridged
 4,2-ribbon-like chains {[CrIII(L)(CN)4]2Mn(H2O)2}&#x00B7;nH2O [L =
 2-aminomethylpyridine (n = 6) and 1,10-phenanthroline (n = 4)]
;
_journal_issue 1
_journal_name_full 'New Journal of Chemistry'
_journal_page_first 210
_journal_paper_doi 10.1039/b413473g
_journal_volume 29
_journal_year 2005
_chemical_compound_source ?
_chemical_formula_moiety
;
 (C24 H20 P1) 1+ [C16 H8 Cr1 N6] 1- , H2O, CH3OH
;
_chemical_formula_sum 'C41 H34 Cr N6 O2 P'
_chemical_formula_weight 725.73
_chemical_name_systematic ?
_space_group_IT_number 14
_symmetry_cell_setting monoclinic
_symmetry_space_group_name_Hall '-P 2ybc'
_symmetry_space_group_name_H-M 'P 1 21/c 1'
_atom_sites_solution_hydrogens geom
_atom_sites_solution_primary direct
_audit_creation_date 04-19-07
_audit_creation_method CRYSTALS_ver_12-03-99
_cell_angle_alpha 90
_cell_angle_beta 97.52(2)
_cell_angle_gamma 90
_cell_formula_units_Z 4
_cell_length_a 9.369(3)
_cell_length_b 27.635(7)
_cell_length_c 14.477(4)
_cell_measurement_reflns_used 25
_cell_measurement_temperature 295
_cell_measurement_theta_max 14
_cell_measurement_theta_min 13
_cell_volume 3716.0(18)
_computing_cell_refinement
;
Cad4 Express, (Straver, 1992)
;
_computing_data_collection
;
Cad4 Express, (Straver, 1992)
;
_computing_data_reduction
;
RC93 (Watkin, Prout & Lilley, 1994)
;
_computing_molecular_graphics
;
CAMERON (Watkin et al 1996)
;
_computing_publication_material
;
CRYSTALS (Watkin et al 2003)
;
_computing_structure_refinement
;
CRYSTALS (Watkin et al 2003)
;
_computing_structure_solution
;
SHELXS 86 (Sheldrick, 1986)
;
_diffrn_ambient_pressure 1
_diffrn_ambient_temperature 295
_diffrn_measured_fraction_theta_full 1.000
_diffrn_measured_fraction_theta_max 1.000
_diffrn_measurement_device_type
;
Enraf-Nonius Mach3
;
_diffrn_measurement_method \w/2\q
_diffrn_radiation_monochromator graphite
_diffrn_radiation_type 'Mo K\a'
_diffrn_radiation_wavelength 0.71073
_diffrn_reflns_av_R_equivalents 0.05
_diffrn_reflns_limit_h_max 11
_diffrn_reflns_limit_h_min 0
_diffrn_reflns_limit_k_max 32
_diffrn_reflns_limit_k_min 0
_diffrn_reflns_limit_l_max 17
_diffrn_reflns_limit_l_min -17
_diffrn_reflns_number 7116
_diffrn_reflns_theta_full 24.974
_diffrn_reflns_theta_max 24.974
_diffrn_reflns_theta_min 1.474
_diffrn_standards_decay_% 11.05
_diffrn_standards_interval_count 0
_diffrn_standards_interval_time 3600
_diffrn_standards_number 2
_exptl_absorpt_coefficient_mu 0.394
_exptl_absorpt_correction_T_max 1.00
_exptl_absorpt_correction_T_min 0.92
_exptl_absorpt_correction_type refdelf
_exptl_absorpt_process_details
;
DIFABS (Walker & Stuart, 1983)
;
_exptl_crystal_colour yellow
_exptl_crystal_density_diffrn 1.30
_exptl_crystal_description parallelepiped
_exptl_crystal_F_000 1508
_exptl_crystal_size_max 0.30
_exptl_crystal_size_mid 0.20
_exptl_crystal_size_min 0.20
_refine_diff_density_max 0.35
_refine_diff_density_min -0.38
_refine_ls_extinction_coef 200(50)
_refine_ls_extinction_method 'Larson 1970 Crystallographic Computing eq 22'
_refine_ls_goodness_of_fit_ref 1.1061
_refine_ls_hydrogen_treatment refU
_refine_ls_matrix_type full
_refine_ls_number_parameters 462
_refine_ls_number_reflns 3210
_refine_ls_number_restraints 0
_refine_ls_R_factor_all 0.1208
_refine_ls_R_factor_gt 0.0466
_refine_ls_shift/su_max 0.001030
_refine_ls_structure_factor_coef F
_refine_ls_weighting_details
;
Method, part 1, Chebychev polynomial, (Watkin, 1994, Prince, 1982)
[weight] = 1.0/[A~0~*T~0~(x)+A~1~*T~1~(x) ... +A~n-1~]*T~n-1~(x)]
where A~i~ are the Chebychev coefficients listed below and x= Fcalc/Fmax
Method = Robust Weighting (Prince, 1982)
W = [weight] * [1-(deltaF/6*sigmaF)^2^]^2^
A~i~ are:
5.48 -0.791 4.17
;
_refine_ls_weighting_scheme calc
_refine_ls_wR_factor_all 0.0594
_refine_ls_wR_factor_gt 0.0547
_refine_ls_wR_factor_ref 0.0547
_reflns_limit_h_max 11
_reflns_limit_h_min -11
_reflns_limit_k_max 32
_reflns_limit_k_min 0
_reflns_limit_l_max 17
_reflns_limit_l_min 0
_reflns_number_gt 3210
_reflns_number_total 6521
_reflns_threshold_expression I>3.00u(I)
_cod_data_source_file b413473g.txt
_cod_data_source_block compound_2
_cod_depositor_comments
;
 Marking attached hydrogen atoms.

 Antanas Vaitkus,
 2017-07-12

The following automatic conversions were performed:
'_atom_site_refinement_disorder_assembly' tag replaced with
'_atom_site_disorder_assembly'.

'_atom_site_refinement_disorder_group'
tag replaced with '_atom_site_disorder_group'.

Automatic conversion script
Id: cif_correct_tags 1383 2010-08-28 14:59:44Z saulius 

The following automatic conversions were performed:
'_symmetry_cell_setting' value 'Monoclinic' changed to 'monoclinic'
according to '/home/saulius/struct/CIF-dictionaries/cif_core.dic'
dictionary named 'cif_core.dic' version 2.4.1 from 2010-06-29.

Automatic conversion script
Id: cif_fix_enum 1527 2010-12-29 10:47:43Z saulius 
;
_cod_original_cell_volume 3716(2)
_cod_original_sg_symbol_H-M 'P 1 21/c 1 '
_cod_original_formula_sum ' C41 H34 Cr1 N6 O2 P1 '
_cod_database_code 7052437

loop_
_symmetry_equiv_pos_as_xyz
x,y,z
-x,-y,-z
-x,y+1/2,-z+1/2
x,-y+1/2,z+1/2

loop_
_atom_site_label
_atom_site_type_symbol
_atom_site_fract_x
_atom_site_fract_y
_atom_site_fract_z
_atom_site_U_iso_or_equiv
_atom_site_occupancy
_atom_site_adp_type
_atom_site_refinement_flags_posn
_atom_site_refinement_flags_adp
_atom_site_refinement_flags_occupancy
_atom_site_disorder_assembly
_atom_site_disorder_group
_atom_site_attached_hydrogens
Cr1 Cr 0.26769(7) 0.52717(2) 0.24958(4) 0.0360 1.0000 Uani . . . . . 0
N1 N -0.0446(5) 0.53056(18) 0.1337(3) 0.0691 1.0000 Uani . . . . . 0
N2 N 0.1753(5) 0.58285(17) 0.4264(3) 0.0646 1.0000 Uani . . . . . 0
N3 N 0.3472(6) 0.62721(19) 0.1588(4) 0.0831 1.0000 Uani . . . . . 0
N4 N 0.1646(5) 0.43158(16) 0.3472(3) 0.0652 1.0000 Uani . . . . . 0
N11 N 0.4797(4) 0.51593(12) 0.3098(2) 0.0398 1.0000 Uani . . . . . 0
N12 N 0.3486(3) 0.48834(12) 0.1442(2) 0.0355 1.0000 Uani . . . . . 0
C1 C 0.0656(5) 0.53049(17) 0.1769(3) 0.0428 1.0000 Uani . . . . . 0
C2 C 0.2075(5) 0.56380(17) 0.3622(3) 0.0463 1.0000 Uani . . . . . 0
C3 C 0.3197(5) 0.59190(17) 0.1920(3) 0.0483 1.0000 Uani . . . . . 0
C4 C 0.2056(5) 0.46411(17) 0.3110(3) 0.0456 1.0000 Uani . . . . . 0
C11 C 0.5452(5) 0.5313(2) 0.3913(3) 0.0550 1.0000 Uani . . . . . 0
C12 C 0.6885(6) 0.5202(2) 0.4231(3) 0.0652 1.0000 Uani . . . . . 0
C13 C 0.7653(5) 0.4920(2) 0.3700(4) 0.0604 1.0000 Uani . . . . . 0
C14 C 0.7000(4) 0.47453(18) 0.2847(3) 0.0487 1.0000 Uani . . . . . 0
C15 C 0.7690(5) 0.4436(2) 0.2248(4) 0.0590 1.0000 Uani . . . . . 0
C16 C 0.7030(5) 0.42938(19) 0.1425(3) 0.0546 1.0000 Uani . . . . . 0
C17 C 0.5587(4) 0.44366(15) 0.1103(3) 0.0412 1.0000 Uani . . . . . 0
C18 C 0.4850(5) 0.43234(17) 0.0224(3) 0.0477 1.0000 Uani . . . . . 0
C19 C 0.3493(5) 0.44913(17) -0.0028(3) 0.0470 1.0000 Uani . . . . . 0
C20 C 0.2833(4) 0.47678(17) 0.0603(3) 0.0418 1.0000 Uani . . . . . 0
C21 C 0.4865(4) 0.47250(15) 0.1684(3) 0.0343 1.0000 Uani . . . . . 0
C22 C 0.5571(4) 0.48760(15) 0.2562(3) 0.0387 1.0000 Uani . . . . . 0
P1 P 0.35552(12) 0.27758(4) 0.18491(8) 0.0397 1.0000 Uani . . . . . 0
C31 C 0.2278(5) 0.31530(16) 0.1164(3) 0.0436 1.0000 Uani . . . . . 0
C32 C 0.1747(5) 0.35627(17) 0.1559(3) 0.0503 1.0000 Uani . . . . . 0
C33 C 0.0724(6) 0.3845(2) 0.1045(4) 0.0626 1.0000 Uani . . . . . 0
C34 C 0.0217(6) 0.3722(2) 0.0145(4) 0.0681 1.0000 Uani . . . . . 0
C35 C 0.0727(6) 0.3318(2) -0.0252(4) 0.0710 1.0000 Uani . . . . . 0
C36 C 0.1773(6) 0.3035(2) 0.0245(3) 0.0625 1.0000 Uani . . . . . 0
C41 C 0.2750(5) 0.22116(16) 0.2091(3) 0.0448 1.0000 Uani . . . . . 0
C42 C 0.1541(6) 0.2043(2) 0.1538(4) 0.0622 1.0000 Uani . . . . . 0
C43 C 0.1020(7) 0.1584(2) 0.1703(5) 0.0802 1.0000 Uani . . . . . 0
C44 C 0.1694(8) 0.1300(2) 0.2385(6) 0.0905 1.0000 Uani . . . . . 0
C45 C 0.2879(8) 0.1469(2) 0.2935(5) 0.0904 1.0000 Uani . . . . . 0
C46 C 0.3418(6) 0.1924(2) 0.2801(4) 0.0680 1.0000 Uani . . . . . 0
C51 C 0.5066(5) 0.26587(15) 0.1237(3) 0.0428 1.0000 Uani . . . . . 0
C52 C 0.5416(6) 0.2972(2) 0.0561(4) 0.0643 1.0000 Uani . . . . . 0
C53 C 0.6636(7) 0.2883(3) 0.0134(4) 0.0815 1.0000 Uani . . . . . 0
C54 C 0.7491(7) 0.2496(3) 0.0392(4) 0.0795 1.0000 Uani . . . . . 0
C55 C 0.7157(6) 0.2184(2) 0.1059(4) 0.0728 1.0000 Uani . . . . . 0
C56 C 0.5937(5) 0.22669(19) 0.1484(3) 0.0579 1.0000 Uani . . . . . 0
C61 C 0.4182(5) 0.30741(16) 0.2921(3) 0.0442 1.0000 Uani . . . . . 0
C62 C 0.5457(5) 0.33321(19) 0.3022(4) 0.0572 1.0000 Uani . . . . . 0
C63 C 0.5897(6) 0.3574(2) 0.3834(5) 0.0763 1.0000 Uani . . . . . 0
C64 C 0.5064(8) 0.3556(2) 0.4550(4) 0.0789 1.0000 Uani . . . . . 0
C65 C 0.3779(7) 0.3310(2) 0.4448(4) 0.0707 1.0000 Uani . . . . . 0
C66 C 0.3333(5) 0.30666(19) 0.3639(3) 0.0550 1.0000 Uani . . . . . 0
C10 C 0.0898(9) 0.7702(3) 0.1927(6) 0.1170 1.0000 Uani . . . . . 3
O10 O 0.0017(5) 0.78030(16) 0.1077(4) 0.0945 1.0000 Uani . . . . . 1
O11 O 0.0322(5) 0.87403(16) 0.0705(3) 0.0917 1.0000 Uani . . . . . 2
H111 H 0.4904 0.5513 0.4318 0.074(3) 1.0000 Uiso . . . . . 0
H121 H 0.7349 0.5327 0.4838 0.074(3) 1.0000 Uiso . . . . . 0
H131 H 0.8681 0.4847 0.3919 0.074(3) 1.0000 Uiso . . . . . 0
H151 H 0.8693 0.4324 0.2454 0.074(3) 1.0000 Uiso . . . . . 0
H161 H 0.7555 0.4083 0.1023 0.074(3) 1.0000 Uiso . . . . . 0
H181 H 0.5320 0.4120 -0.0220 0.074(3) 1.0000 Uiso . . . . . 0
H191 H 0.2977 0.4418 -0.0659 0.074(3) 1.0000 Uiso . . . . . 0
H201 H 0.1827 0.4883 0.0415 0.074(3) 1.0000 Uiso . . . . . 0
H321 H 0.2102 0.3651 0.2216 0.074(3) 1.0000 Uiso . . . . . 0
H331 H 0.0354 0.4142 0.1325 0.074(3) 1.0000 Uiso . . . . . 0
H341 H -0.0531 0.3927 -0.0222 0.074(3) 1.0000 Uiso . . . . . 0
H351 H 0.0346 0.3229 -0.0904 0.074(3) 1.0000 Uiso . . . . . 0
H361 H 0.2156 0.2751 -0.0051 0.074(3) 1.0000 Uiso . . . . . 0
H421 H 0.1055 0.2245 0.1025 0.074(3) 1.0000 Uiso . . . . . 0
H431 H 0.0134 0.1464 0.1312 0.074(3) 1.0000 Uiso . . . . . 0
H441 H 0.1327 0.0967 0.2488 0.074(3) 1.0000 Uiso . . . . . 0
H451 H 0.3361 0.1259 0.3441 0.074(3) 1.0000 Uiso . . . . . 0
H461 H 0.4286 0.2043 0.3207 0.074(3) 1.0000 Uiso . . . . . 0
H521 H 0.4791 0.3259 0.0376 0.074(3) 1.0000 Uiso . . . . . 0
H531 H 0.6886 0.3106 -0.0371 0.074(3) 1.0000 Uiso . . . . . 0
H541 H 0.8374 0.2444 0.0095 0.074(3) 1.0000 Uiso . . . . . 0
H551 H 0.7788 0.1898 0.1239 0.074(3) 1.0000 Uiso . . . . . 0
H561 H 0.5691 0.2040 0.1979 0.074(3) 1.0000 Uiso . . . . . 0
H621 H 0.6063 0.3341 0.2502 0.074(3) 1.0000 Uiso . . . . . 0
H631 H 0.6816 0.3763 0.3908 0.074(3) 1.0000 Uiso . . . . . 0
H641 H 0.5392 0.3726 0.5149 0.074(3) 1.0000 Uiso . . . . . 0
H651 H 0.3173 0.3308 0.4966 0.074(3) 1.0000 Uiso . . . . . 0
H661 H 0.2407 0.2885 0.3566 0.074(3) 1.0000 Uiso . . . . . 0

loop_
_atom_site_aniso_label
_atom_site_aniso_U_11
_atom_site_aniso_U_22
_atom_site_aniso_U_33
_atom_site_aniso_U_23
_atom_site_aniso_U_13
_atom_site_aniso_U_12
Cr1 0.0382(4) 0.0353(3) 0.0341(3) -0.0024(3) 0.0040(3) 0.0033(3)
N1 0.049(2) 0.077(3) 0.077(3) 0.004(3) -0.007(2) 0.000(2)
N2 0.074(3) 0.069(3) 0.052(2) -0.012(2) 0.014(2) 0.019(2)
N3 0.098(4) 0.064(3) 0.088(4) 0.013(3) 0.018(3) -0.018(3)
N4 0.083(3) 0.054(3) 0.062(3) 0.008(2) 0.020(2) -0.003(2)
N11 0.0415(19) 0.042(2) 0.0349(18) -0.0022(15) -0.0005(15) 0.0008(15)
N12 0.0331(18) 0.0387(19) 0.0348(17) -0.0004(15) 0.0043(14) 0.0017(14)
C1 0.043(3) 0.040(2) 0.045(2) -0.004(2) 0.0053(19) 0.004(2)
C2 0.049(3) 0.046(3) 0.043(3) -0.001(2) 0.003(2) 0.006(2)
C3 0.049(3) 0.046(3) 0.050(3) 0.000(2) 0.007(2) -0.003(2)
C4 0.052(3) 0.045(3) 0.039(2) -0.002(2) -0.0004(19) 0.002(2)
C11 0.057(3) 0.064(3) 0.041(2) -0.008(2) -0.003(2) 0.010(3)
C12 0.063(3) 0.075(4) 0.050(3) -0.007(3) -0.017(2) 0.002(3)
C13 0.045(3) 0.073(4) 0.059(3) 0.003(3) -0.009(2) 0.006(3)
C14 0.036(2) 0.058(3) 0.051(3) 0.007(2) -0.0027(19) 0.002(2)
C15 0.036(2) 0.072(4) 0.069(3) 0.003(3) 0.005(2) 0.014(2)
C16 0.043(3) 0.067(3) 0.056(3) -0.003(2) 0.015(2) 0.010(2)
C17 0.039(2) 0.039(2) 0.047(2) -0.0021(19) 0.0125(19) 0.0038(19)
C18 0.053(3) 0.043(3) 0.050(3) -0.003(2) 0.016(2) 0.004(2)
C19 0.054(3) 0.050(3) 0.037(2) -0.007(2) 0.005(2) -0.003(2)
C20 0.040(2) 0.046(3) 0.039(2) -0.003(2) -0.0005(17) -0.002(2)
C21 0.033(2) 0.032(2) 0.038(2) 0.0059(19) 0.0051(16) 0.0008(19)
C22 0.035(2) 0.039(2) 0.042(2) 0.0027(18) 0.0054(17) 0.0003(18)
P1 0.0402(6) 0.0374(6) 0.0417(6) 0.0025(5) 0.0057(5) -0.0015(5)
C31 0.044(2) 0.043(3) 0.044(2) 0.005(2) 0.0054(19) 0.000(2)
C32 0.047(3) 0.046(3) 0.059(3) 0.003(2) 0.010(2) 0.004(2)
C33 0.053(3) 0.059(3) 0.077(4) 0.010(3) 0.013(3) 0.008(2)
C34 0.053(3) 0.073(4) 0.077(4) 0.030(3) 0.003(3) 0.011(3)
C35 0.079(4) 0.082(4) 0.048(3) 0.015(3) -0.011(3) -0.001(3)
C36 0.081(4) 0.061(3) 0.043(3) 0.003(2) 0.001(2) 0.009(3)
C41 0.044(2) 0.042(3) 0.051(3) 0.000(2) 0.015(2) -0.005(2)
C42 0.061(3) 0.058(3) 0.067(3) -0.001(3) 0.005(3) -0.015(3)
C43 0.073(4) 0.068(4) 0.102(5) -0.027(4) 0.020(3) -0.037(3)
C44 0.101(5) 0.049(4) 0.128(6) 0.013(4) 0.041(5) -0.027(4)
C45 0.101(5) 0.067(4) 0.106(5) 0.039(4) 0.024(4) -0.010(4)
C46 0.063(3) 0.064(4) 0.075(4) 0.025(3) 0.005(3) -0.012(3)
C51 0.043(2) 0.042(3) 0.044(2) -0.0020(19) 0.0073(19) 0.001(2)
C52 0.068(3) 0.057(3) 0.073(3) 0.017(3) 0.026(3) 0.002(3)
C53 0.084(4) 0.092(5) 0.076(4) 0.019(3) 0.038(3) -0.010(4)
C54 0.068(4) 0.099(5) 0.078(4) -0.009(4) 0.033(3) 0.004(4)
C55 0.061(3) 0.072(4) 0.088(4) -0.003(3) 0.020(3) 0.016(3)
C56 0.056(3) 0.060(3) 0.059(3) 0.006(3) 0.013(2) 0.005(3)
C61 0.046(3) 0.041(2) 0.043(2) 0.003(2) -0.0023(19) -0.001(2)
C62 0.046(3) 0.056(3) 0.068(3) -0.006(3) 0.004(2) -0.011(2)
C63 0.068(4) 0.065(4) 0.089(4) -0.009(3) -0.014(3) -0.022(3)
C64 0.100(5) 0.065(4) 0.065(4) -0.018(3) -0.018(3) 0.008(4)
C65 0.083(4) 0.072(4) 0.058(3) -0.008(3) 0.011(3) 0.009(3)
C66 0.060(3) 0.061(3) 0.045(3) -0.002(2) 0.008(2) -0.002(3)
C10 0.095(5) 0.143(8) 0.111(6) 0.037(5) 0.008(5) -0.023(5)
O10 0.075(3) 0.081(3) 0.129(4) -0.013(3) 0.014(3) 0.001(2)
O11 0.106(3) 0.076(3) 0.103(3) 0.021(2) 0.053(3) 0.018(3)

loop_
_atom_type_symbol
_atom_type_scat_dispersion_real
_atom_type_scat_dispersion_imag
_atom_type_scat_Cromer_Mann_a1
_atom_type_scat_Cromer_Mann_b1
_atom_type_scat_Cromer_Mann_a2
_atom_type_scat_Cromer_Mann_b2
_atom_type_scat_Cromer_Mann_a3
_atom_type_scat_Cromer_Mann_b3
_atom_type_scat_Cromer_Mann_a4
_atom_type_scat_Cromer_Mann_b4
_atom_type_scat_Cromer_Mann_c
_atom_type_scat_source
'C   ' 0.0033 0.0016 2.3100 20.8439 1.0200 10.2075 1.5886 0.5687 0.8650 51.6512 0.2156 International_Tables_Vol_IV_Table_2.2B
'H   ' 0.0000 0.0000 0.4930 10.5109 0.3229 26.1257 0.1402 3.1424 0.0408 57.7998 0.0030 International_Tables_Vol_IV_Table_2.2B
'Cr  ' 0.3209 0.6236 10.6406 6.1038 7.3537 0.3920 3.3240 20.2626 1.4922 98.7399 1.1832 International_Tables_Vol_IV_Table_2.2B
'N   ' 0.0061 0.0033 12.2126 0.0057 3.1322 9.8933 2.0125 28.9975 1.1663 0.5826 -11.5290 International_Tables_Vol_IV_Table_2.2B
'O   ' 0.0106 0.0060 3.0485 13.2771 2.2868 5.7011 1.5463 0.3239 0.8670 32.9089 0.2508 International_Tables_Vol_IV_Table_2.2B
'P   ' 0.1023 0.0942 6.4345 1.9067 4.1791 27.1570 1.7800 0.5260 1.4908 68.1645 1.1149 International_Tables_Vol_IV_Table_2.2B

loop_
_geom_angle_atom_site_label_1
_geom_angle_site_symmetry_1
_geom_angle_atom_site_label_2
_geom_angle_site_symmetry_2
_geom_angle_atom_site_label_3
_geom_angle_site_symmetry_3
_geom_angle
_geom_angle_publ_flag
C4 . Cr1 . C3 . 176.56(18) yes
C4 . Cr1 . C2 . 87.28(18) yes
C3 . Cr1 . C2 . 89.83(18) yes
C4 . Cr1 . C1 . 88.02(18) yes
C3 . Cr1 . C1 . 90.30(19) yes
C2 . Cr1 . C1 . 93.14(17) yes
C4 . Cr1 . N12 . 91.74(15) yes
C3 . Cr1 . N12 . 91.33(15) yes
C2 . Cr1 . N12 . 174.03(15) yes
C1 . Cr1 . N12 . 92.71(15) yes
C4 . Cr1 . N11 . 90.05(15) yes
C3 . Cr1 . N11 . 92.05(16) yes
C2 . Cr1 . N11 . 94.95(15) yes
C1 . Cr1 . N11 . 171.58(16) yes
N12 . Cr1 . N11 . 79.15(13) yes
C22 . N11 . C11 . 117.9(4) yes
C22 . N11 . Cr1 . 113.1(3) yes
C11 . N11 . Cr1 . 129.0(3) yes
C21 . N12 . C20 . 117.7(3) yes
C21 . N12 . Cr1 . 113.5(3) yes
C20 . N12 . Cr1 . 128.7(3) yes
N1 . C1 . Cr1 . 176.6(4) yes
N2 . C2 . Cr1 . 177.8(4) yes
N3 . C3 . Cr1 . 178.7(5) yes
N4 . C4 . Cr1 . 175.1(4) yes
H111 . C11 . C12 . 118.420 no
H111 . C11 . N11 . 119.133 no
C12 . C11 . N11 . 122.4(5) yes
H121 . C12 . C13 . 119.774 no
H121 . C12 . C11 . 120.542 no
C13 . C12 . C11 . 119.7(4) yes
H131 . C13 . C14 . 120.522 no
H131 . C13 . C12 . 119.744 no
C14 . C13 . C12 . 119.7(4) yes
C22 . C14 . C15 . 117.9(4) yes
C22 . C14 . C13 . 117.8(4) yes
C15 . C14 . C13 . 124.4(4) yes
H151 . C15 . C16 . 119.020 no
H151 . C15 . C14 . 119.189 no
C16 . C15 . C14 . 121.8(4) yes
H161 . C16 . C17 . 119.277 no
H161 . C16 . C15 . 119.349 no
C17 . C16 . C15 . 121.4(4) yes
C21 . C17 . C18 . 117.1(4) yes
C21 . C17 . C16 . 118.3(4) yes
C18 . C17 . C16 . 124.6(4) yes
H181 . C18 . C19 . 119.771 no
H181 . C18 . C17 . 120.258 no
C19 . C18 . C17 . 120.0(4) yes
H191 . C19 . C20 . 120.564 no
H191 . C19 . C18 . 120.038 no
C20 . C19 . C18 . 119.4(4) yes
H201 . C20 . N12 . 118.601 no
H201 . C20 . C19 . 118.638 no
N12 . C20 . C19 . 122.8(4) yes
C22 . C21 . N12 . 116.8(4) yes
C22 . C21 . C17 . 120.2(4) yes
N12 . C21 . C17 . 123.0(4) yes
N11 . C22 . C14 . 122.4(4) yes
N11 . C22 . C21 . 117.1(4) yes
C14 . C22 . C21 . 120.4(4) yes
C61 . P1 . C51 . 108.7(2) yes
C61 . P1 . C41 . 109.4(2) yes
C51 . P1 . C41 . 108.6(2) yes
C61 . P1 . C31 . 109.5(2) yes
C51 . P1 . C31 . 110.2(2) yes
C41 . P1 . C31 . 110.4(2) yes
C36 . C31 . C32 . 119.3(4) yes
C36 . C31 . P1 . 120.9(4) yes
C32 . C31 . P1 . 119.8(3) yes
H321 . C32 . C33 . 119.909 no
H321 . C32 . C31 . 120.041 no
C33 . C32 . C31 . 120.0(5) yes
H331 . C33 . C34 . 119.702 no
H331 . C33 . C32 . 120.035 no
C34 . C33 . C32 . 120.3(5) yes
H341 . C34 . C35 . 119.955 no
H341 . C34 . C33 . 119.746 no
C35 . C34 . C33 . 120.3(5) yes
H351 . C35 . C36 . 119.715 no
H351 . C35 . C34 . 119.886 no
C36 . C35 . C34 . 120.4(5) yes
H361 . C36 . C35 . 119.953 no
H361 . C36 . C31 . 120.370 no
C35 . C36 . C31 . 119.7(5) yes
C46 . C41 . C42 . 119.6(5) yes
C46 . C41 . P1 . 119.1(4) yes
C42 . C41 . P1 . 121.2(4) yes
H421 . C42 . C43 . 120.356 no
H421 . C42 . C41 . 120.318 no
C43 . C42 . C41 . 119.3(5) yes
H431 . C43 . C44 . 119.761 no
H431 . C43 . C42 . 119.372 no
C44 . C43 . C42 . 120.9(6) yes
H441 . C44 . C45 . 119.773 no
H441 . C44 . C43 . 120.406 no
C45 . C44 . C43 . 119.8(5) yes
H451 . C45 . C46 . 119.741 no
H451 . C45 . C44 . 119.270 no
C46 . C45 . C44 . 121.0(6) yes
H461 . C46 . C45 . 120.335 no
H461 . C46 . C41 . 120.236 no
C45 . C46 . C41 . 119.4(5) yes
C56 . C51 . C52 . 119.4(4) yes
C56 . C51 . P1 . 119.5(3) yes
C52 . C51 . P1 . 120.9(4) yes
H521 . C52 . C53 . 120.432 no
H521 . C52 . C51 . 120.190 no
C53 . C52 . C51 . 119.4(5) yes
H531 . C53 . C54 . 119.758 no
H531 . C53 . C52 . 119.813 no
C54 . C53 . C52 . 120.4(5) yes
H541 . C54 . C55 . 119.904 no
H541 . C54 . C53 . 119.370 no
C55 . C54 . C53 . 120.7(5) yes
H551 . C55 . C56 . 120.532 no
H551 . C55 . C54 . 120.120 no
C56 . C55 . C54 . 119.3(5) yes
H561 . C56 . C51 . 119.684 no
H561 . C56 . C55 . 119.649 no
C51 . C56 . C55 . 120.7(5) yes
C66 . C61 . C62 . 120.0(4) yes
C66 . C61 . P1 . 119.2(3) yes
C62 . C61 . P1 . 120.7(4) yes
H621 . C62 . C63 . 119.819 no
H621 . C62 . C61 . 120.062 no
C63 . C62 . C61 . 120.1(5) yes
H631 . C63 . C64 . 120.146 no
H631 . C63 . C62 . 120.358 no
C64 . C63 . C62 . 119.5(5) yes
H641 . C64 . C65 . 119.548 no
H641 . C64 . C63 . 119.728 no
C65 . C64 . C63 . 120.7(5) yes
H651 . C65 . C66 . 119.943 no
H651 . C65 . C64 . 119.915 no
C66 . C65 . C64 . 120.1(5) yes
H661 . C66 . C65 . 120.215 no
H661 . C66 . C61 . 120.331 no
C65 . C66 . C61 . 119.5(5) yes

loop_
_geom_bond_atom_site_label_1
_geom_bond_site_symmetry_1
_geom_bond_atom_site_label_2
_geom_bond_site_symmetry_2
_geom_bond_distance
_geom_bond_publ_flag
Cr1 . C4 . 2.074(5) yes
Cr1 . C3 . 2.058(5) yes
Cr1 . C2 . 2.059(5) yes
Cr1 . C1 . 2.045(4) yes
Cr1 . N12 . 2.087(3) yes
Cr1 . N11 . 2.086(3) yes
N1 . C1 . 1.134(6) yes
N2 . C2 . 1.142(5) yes
N3 . C3 . 1.133(6) yes
N4 . C4 . 1.132(6) yes
N11 . C22 . 1.374(5) yes
N11 . C11 . 1.326(5) yes
N12 . C21 . 1.366(5) yes
N12 . C20 . 1.325(5) yes
C11 . H111 . 0.996 no
C11 . C12 . 1.395(7) yes
C12 . H121 . 0.990 no
C12 . C13 . 1.364(7) yes
C13 . H131 . 0.995 no
C13 . C14 . 1.391(7) yes
C14 . C22 . 1.396(6) yes
C14 . C15 . 1.430(7) yes
C15 . H151 . 0.998 no
C15 . C16 . 1.328(7) yes
C16 . H161 . 0.998 no
C16 . C17 . 1.427(6) yes
C17 . C21 . 1.396(6) yes
C17 . C18 . 1.402(6) yes
C18 . H181 . 0.998 no
C18 . C19 . 1.358(6) yes
C19 . H191 . 0.997 no
C19 . C20 . 1.396(6) yes
C20 . H201 . 0.999 no
C21 . C22 . 1.416(6) yes
P1 . C61 . 1.787(4) yes
P1 . C51 . 1.795(4) yes
P1 . C41 . 1.786(4) yes
P1 . C31 . 1.787(4) yes
C31 . C36 . 1.391(6) yes
C31 . C32 . 1.389(6) yes
C32 . H321 . 0.997 no
C32 . C33 . 1.376(7) yes
C33 . H331 . 0.998 no
C33 . C34 . 1.369(8) yes
C34 . H341 . 0.999 no
C34 . C35 . 1.369(8) yes
C35 . H351 . 0.996 no
C35 . C36 . 1.380(7) yes
C36 . H361 . 0.986 no
C41 . C46 . 1.384(7) yes
C41 . C42 . 1.380(6) yes
C42 . H421 . 0.992 no
C42 . C43 . 1.390(8) yes
C43 . H431 . 0.998 no
C43 . C44 . 1.351(9) yes
C44 . H441 . 1.002 no
C44 . C45 . 1.361(10) yes
C45 . H451 . 0.994 no
C45 . C46 . 1.379(8) yes
C46 . H461 . 0.995 no
C51 . C56 . 1.375(6) yes
C51 . C52 . 1.378(6) yes
C52 . H521 . 1.001 no
C52 . C53 . 1.391(8) yes
C53 . H531 . 1.007 no
C53 . C54 . 1.359(9) yes
C54 . H541 . 0.991 no
C54 . C55 . 1.362(9) yes
C55 . H551 . 1.000 no
C55 . C56 . 1.386(7) yes
C56 . H561 . 1.000 no
C61 . C66 . 1.389(6) yes
C61 . C62 . 1.382(6) yes
C62 . H621 . 1.000 no
C62 . C63 . 1.368(8) yes
C63 . H631 . 1.001 no
C63 . C64 . 1.378(9) yes
C64 . H641 . 0.998 no
C64 . C65 . 1.373(9) yes
C65 . H651 . 0.998 no
C65 . C66 . 1.368(7) yes
C66 . H661 . 0.995 no
C10 . O10 . 1.417(9) yes
